data_1573171
loop_
_publ_author_name
'Kumar, Shibaditya'
'Mishra, Saikat'
'Das, Aniruddha'
'Mahiya, Kuldeep'
'Laha, Sourav'
'Maji, Milan'
'Patra, Apurba Kumar'

_publ_section_title
;
 Analogues Copper Nanoclusters (Cu16/17) with Two Electron Superatomic and
 Mixed Valence Copper(II)/Copper(I) and Copper(I)/Copper(0)
 Characters&#x2020;
;
_journal_name_full Nanoscale
_journal_paper_doi 10.1039/D4NR03578J
_journal_year 2024
_chemical_formula_moiety 'C144 H84 Cu16 F36 N12 S25, 3(F6 P)'
_chemical_formula_sum 'C144 H84 Cu16 F54 N12 P3 S25'
_chemical_formula_weight 4919.28
_space_group_crystal_system trigonal
_space_group_IT_number 161
_space_group_name_Hall 'R 3 -2"c'
_space_group_name_H-M_alt 'R 3 c :H'
_atom_sites_solution_hydrogens geom
_atom_sites_solution_primary dual
_audit_creation_date 2024-04-28
_audit_creation_method
;
Olex2 1.5
(compiled 2024.02.16 svn.r378c4104 for OlexSys, GUI svn.r6928)
;
_audit_update_record
;
2024-06-15 deposited with the CCDC.	2024-11-14 downloaded from the CCDC.
;
_cell_angle_alpha 90
_cell_angle_beta 90
_cell_angle_gamma 120
_cell_formula_units_Z 6
_cell_length_a 24.8150(6)
_cell_length_b 24.8150(6)
_cell_length_c 66.157(3)
_cell_measurement_reflns_used 9908
_cell_measurement_temperature 140.00
_cell_measurement_theta_max 43.40
_cell_measurement_theta_min 4.01
_cell_volume 35281(2)
_computing_cell_refinement 'SAINT V8.40B (?, 2016)'
_computing_data_reduction 'SAINT V8.40B (?, 2016)'
_computing_molecular_graphics 'Olex2 1.5 (Dolomanov et al., 2009)'
_computing_publication_material 'Olex2 1.5 (Dolomanov et al., 2009)'
_computing_structure_refinement 'SHELXL 2019/3 (Sheldrick, 2015)'
_computing_structure_solution 'SHELXT 2018/2 (Sheldrick, 2018)'
_diffrn_ambient_temperature 140.00
_diffrn_measured_fraction_theta_full 0.971
_diffrn_measured_fraction_theta_max 0.971
_diffrn_measurement_device_type 'Bruker APEX-II CCD'
_diffrn_measurement_method '\f and \w scans'
_diffrn_radiation_type CuK\a
_diffrn_radiation_wavelength 1.54178
_diffrn_reflns_av_R_equivalents 0.1003
_diffrn_reflns_av_unetI/netI 0.0853
_diffrn_reflns_Laue_measured_fraction_full 0.971
_diffrn_reflns_Laue_measured_fraction_max 0.971
_diffrn_reflns_limit_h_max 23
_diffrn_reflns_limit_h_min -25
_diffrn_reflns_limit_k_max 26
_diffrn_reflns_limit_k_min -28
_diffrn_reflns_limit_l_max 76
_diffrn_reflns_limit_l_min -67
_diffrn_reflns_number 71375
_diffrn_reflns_point_group_measured_fraction_full 0.900
_diffrn_reflns_point_group_measured_fraction_max 0.900
_diffrn_reflns_theta_full 63.403
_diffrn_reflns_theta_max 63.403
_diffrn_reflns_theta_min 4.009
_diffrn_source_current 1.0
_diffrn_source_power 0.05
_diffrn_source_voltage 50.0
_diffrn_standards_number 0
_exptl_absorpt_coefficient_mu 4.513
_exptl_absorpt_correction_T_max 0.7523
_exptl_absorpt_correction_T_min 0.5943
_exptl_absorpt_correction_type multi-scan
_exptl_absorpt_process_details
;
SADABS-2016/2 (Bruker,2016/2) was used for absorption correction.
wR2(int) was 0.0991 before and 0.0833 after correction.
The Ratio of minimum to maximum transmission is 0.7900.
The \l/2 correction factor is Not present.
;
_exptl_crystal_colour 'metallic dark red'
_exptl_crystal_colour_lustre metallic
_exptl_crystal_colour_modifier dark
_exptl_crystal_colour_primary red
_exptl_crystal_density_diffrn 1.389
_exptl_crystal_description block
_exptl_crystal_F_000 14562
_exptl_crystal_size_max 0.26
_exptl_crystal_size_mid 0.18
_exptl_crystal_size_min 0.14
_refine_diff_density_max 0.701
_refine_diff_density_min -0.922
_refine_diff_density_rms 0.094
_refine_ls_abs_structure_details
;
 Refined as an inversion twin.
;
_refine_ls_abs_structure_Flack 0.08(5)
_refine_ls_extinction_coef 0.000107(13)
_refine_ls_extinction_expression Fc^*^=kFc[1+0.001xFc^2^\l^3^/sin(2\q)]^-1/4^
_refine_ls_extinction_method 'SHELXL-2019/2 (Sheldrick 2019)'
_refine_ls_goodness_of_fit_ref 0.984
_refine_ls_hydrogen_treatment constr
_refine_ls_matrix_type full
_refine_ls_number_parameters 841
_refine_ls_number_reflns 11546
_refine_ls_number_restraints 273
_refine_ls_restrained_S_all 0.984
_refine_ls_R_factor_all 0.1364
_refine_ls_R_factor_gt 0.0687
_refine_ls_shift/su_max 0.000
_refine_ls_shift/su_mean 0.000
_refine_ls_structure_factor_coef Fsqd
_refine_ls_weighting_details 'w=1/[\s^2^(Fo^2^)+(0.1439P)^2^] where P=(Fo^2^+2Fc^2^)/3'
_refine_ls_weighting_scheme calc
_refine_ls_wR_factor_gt 0.1748
_refine_ls_wR_factor_ref 0.2248
_reflns_Friedel_coverage 0.852
_reflns_Friedel_fraction_full 0.830
_reflns_Friedel_fraction_max 0.830
_reflns_number_gt 6458
_reflns_number_total 11546
_reflns_threshold_expression 'I > 2\s(I)'
_cod_data_source_file d4nr03578j2.cif
_cod_data_source_block cu_skmx_0m
_cod_original_cell_volume 35280(2)
_cod_original_sg_symbol_H-M 'R 3 c'
_cod_database_code 1573171
_shelx_shelxl_version_number 2019/3
_shelx_space_group_comment
;
The symmetry employed for this shelxl refinement is uniquely defined
by the following loop, which should always be used as a source of
symmetry information in preference to the above space-group names.
They are only intended as comments.
;
_shelx_estimated_absorpt_t_max 0.571
_shelx_estimated_absorpt_t_min 0.387
_olex2_refinement_description
;
1. Twinned data refinement
 Scales: 0.92(5)
 0.08(5)
2. Fixed Uiso
 At 1.2 times of:
  All C(H) groups
3. Restrained distances
 C12C-F2C
 1.29 with sigma of 0.02
 C12C-F1C
 1.36 with sigma of 0.02
 C12C-F3C
 1.27 with sigma of 0.02
 C12D-F3D
 1.29 with sigma of 0.02
 C12D-F1D
 1.36 with sigma of 0.02
 C12D-F2D
 1.27 with sigma of 0.02
 C12A-F3A
 1.29 with sigma of 0.02
 C12A-F1A
 1.36 with sigma of 0.02
 C12A-F2A
 1.27 with sigma of 0.02
 C12D-C10D
 1.51 with sigma of 0.02
 C12C-C10C
 1.51 with sigma of 0.02
 C12B-F1B
 1.29 with sigma of 0.02
 C12B-F2B
 1.36 with sigma of 0.02
 C12B-F3B
 1.27 with sigma of 0.02
 C12C-F2C \\sim C12C-F1C \\sim C12C-F3C
 with sigma of 0.02
 F2C-F1C \\sim F1C-F3C \\sim F3C-F2C
 with sigma of 0.03
 C12D-F3D \\sim C12D-F1D \\sim C12D-F2D
 with sigma of 0.02
 F3D-F1D \\sim F1D-F2D \\sim F2D-F3D
 with sigma of 0.03
 C12A-F3A \\sim C12A-F1A \\sim C12A-F2A
 with sigma of 0.02
 F3A-F1A \\sim F1A-F2A \\sim F2A-F3A
 with sigma of 0.03
 C12A-F3A \\sim C12A-F4A
 with sigma of 0.02
 C12A-F1A \\sim C12A-F5A
 with sigma of 0.02
 C12A-F2A \\sim C12A-F6A
 with sigma of 0.02
 C12D-F3D \\sim C12D-F4D
 with sigma of 0.02
 C12D-F1D \\sim C12D-F5D
 with sigma of 0.02
 C12D-F2D \\sim C12D-F6D
 with sigma of 0.02
 C12C-F2C \\sim C12C-F5C
 with sigma of 0.02
 C12C-F1C \\sim C12C-F4C
 with sigma of 0.02
 C12C-F3C \\sim C12C-F6C
 with sigma of 0.02
 C12B-F1B \\sim C12B-F2B \\sim C12B-F3B
 with sigma of 0.02
 F1B-F2B \\sim F2B-F3B \\sim F3B-F1B
 with sigma of 0.03
 C12B-F1B \\sim C12B-F4B
 with sigma of 0.02
 C12B-F2B \\sim C12B-F5B
 with sigma of 0.02
 C12B-F3B \\sim C12B-F6B
 with sigma of 0.02
4. Restrained planarity
 C6D, C7D, C8D, C9D, C10D, C11D
 with sigma of 0.1
5. Uiso/Uaniso restraints and constraints
Cu1 \\sim S1: within 2A with sigma of 0.04 and sigma for terminal atoms of 0.08
within 2A
Uanis(Cu1) \\sim Ueq: with sigma of 0.1 and sigma for terminal atoms of 0.2
Uanis(F1A) = Uanis(F6A)
Uanis(F5D) = Uanis(F6D)
6. Rigid body (RIGU) restrains
 F1A, F1C, F1D, F2A, F2C, F2D, F3A, F3C, F3D, F4A, F4C, F4D, F5A, F5C, F5D,
 F6A, F6C, F6D, C12A, C12C, C12D
 with sigma for 1-2 distances of 0.0005 and sigma for 1-3 distances of 0.0005
 F1B, F2B, F3B, C12B
 with sigma for 1-2 distances of 0.0005 and sigma for 1-3 distances of 0.0005
 F1B, F2B, F3B, F4B, F5B, F6B, C12B
 with sigma for 1-2 distances of 0.0005 and sigma for 1-3 distances of 0.0005
 C9B, C10B, C11B
 with sigma for 1-2 distances of 0.0005 and sigma for 1-3 distances of 0.0005
 C9A, C10A, C11A
 with sigma for 1-2 distances of 0.005 and sigma for 1-3 distances of 0.005
 C8D, C9D, C10D, C11D
 with sigma for 1-2 distances of 0.005 and sigma for 1-3 distances of 0.005
7. Others
 Sof(F4A)=Sof(F5A)=Sof(F6A)=1-FVAR(1)
 Sof(F1A)=Sof(F2A)=Sof(F3A)=FVAR(1)
 Sof(F4D)=Sof(F5D)=Sof(F6D)=1-FVAR(2)
 Sof(F1D)=Sof(F2D)=Sof(F3D)=FVAR(2)
 Sof(F4C)=Sof(F5C)=Sof(F6C)=1-FVAR(3)
 Sof(F1C)=Sof(F2C)=Sof(F3C)=FVAR(3)
 Sof(F4B)=Sof(F5B)=Sof(F6B)=1-FVAR(4)
 Sof(F1B)=Sof(F2B)=Sof(F3B)=FVAR(4)
8.a Aromatic/amide H refined with riding coordinates:
 C1A(H1A), C1B(H1B), C1C(H1C), C1D(H1D), C2A(H2A), C2B(H2B), C2C(H2C),
 C2D(H2D), C3A(H3A), C3B(H3B), C3C(H3C), C3D(H3D), C5A(H5A), C5B(H5B), C5C(H5C),
  C5D(H5D), C8A(H8A), C9A(H9A), C11A(H11A), C8B(H8B), C8C(H8C), C9B(H9B),
 C9C(H9C), C11D(H11D), C8D(H8D), C9D(H9D), C11B(H11B), C11C(H11C)
8.b Fitted hexagon refined as free rotating group:
 C6A(C7A,C8A,C9A,C10A,C11A), C10D(C11D,C6D,C7D,C8D,C9D)
;
_olex2_submission_special_instructions 'No special instructions were received'

loop_
_space_group_symop_operation_xyz
'x, y, z'
'-y, x-y, z'
'-x+y, -x, z'
'-y, -x, z+1/2'
'-x+y, y, z+1/2'
'x, x-y, z+1/2'
'x+2/3, y+1/3, z+1/3'
'-y+2/3, x-y+1/3, z+1/3'
'-x+y+2/3, -x+1/3, z+1/3'
'-y+2/3, -x+1/3, z+5/6'
'-x+y+2/3, y+1/3, z+5/6'
'x+2/3, x-y+1/3, z+5/6'
'x+1/3, y+2/3, z+2/3'
'-y+1/3, x-y+2/3, z+2/3'
'-x+y+1/3, -x+2/3, z+2/3'
'-y+1/3, -x+2/3, z+7/6'
'-x+y+1/3, y+2/3, z+7/6'
'x+1/3, x-y+2/3, z+7/6'

loop_
_atom_site_label
_atom_site_type_symbol
_atom_site_fract_x
_atom_site_fract_y
_atom_site_fract_z
_atom_site_U_iso_or_equiv
_atom_site_adp_type
_atom_site_occupancy
_atom_site_site_symmetry_order
_atom_site_calc_flag
_atom_site_refinement_flags_posn
_atom_site_refinement_flags_adp
_atom_site_refinement_flags_occupancy
_atom_site_disorder_assembly
_atom_site_disorder_group
Cu1 Cu 0.333333 0.666667 0.53345(12) 0.132(2) Uani 1 3 d S TU P . .
Cu2 Cu 0.40237(10) 0.61150(11) 0.53508(4) 0.0765(7) Uani 1 1 d . . . . .
Cu3 Cu 0.38696(11) 0.55055(11) 0.47717(4) 0.0799(7) Uani 1 1 d . . . . .
Cu4 Cu 0.49881(11) 0.73406(11) 0.51126(4) 0.0785(7) Uani 1 1 d . . . . .
Cu5 Cu 0.43852(11) 0.73476(11) 0.44542(4) 0.0827(8) Uani 1 1 d . . . . .
Cu6 Cu 0.42968(10) 0.67219(11) 0.47947(4) 0.0757(7) Uani 1 1 d . . . . .
S1 S 0.333333 0.666667 0.49219(12) 0.0677(16) Uani 1 3 d S T P . .
S1A S 0.4223(3) 0.7522(3) 0.39946(8) 0.1101(16) Uani 1 1 d . . . . .
S1B S 0.3559(3) 0.4191(2) 0.49197(9) 0.1028(15) Uani 1 1 d . . . . .
S1C S 0.5907(2) 0.8534(2) 0.53507(9) 0.1058(16) Uani 1 1 d . . . . .
S1D S 0.4330(2) 0.5027(2) 0.53933(8) 0.0892(12) Uani 1 1 d . . . . .
S2A S 0.49655(18) 0.77890(19) 0.48144(7) 0.0734(11) Uani 1 1 d . . . . .
S2B S 0.3993(2) 0.6309(2) 0.44735(6) 0.0761(11) Uani 1 1 d . . . . .
S2C S 0.44294(18) 0.61164(18) 0.50354(7) 0.0738(11) Uani 1 1 d . . . . .
S2D S 0.43729(18) 0.73432(18) 0.53662(6) 0.0716(11) Uani 1 1 d . . . . .
F1A F 0.7865(17) 0.878(3) 0.4522(7) 0.187(8) Uani 0.33(2) 1 d D . P A 1
F1B F 0.6348(15) 0.6024(19) 0.4194(5) 0.268(15) Uani 0.69(4) 1 d D . P B 1
F1C F 0.7461(17) 0.6873(15) 0.4994(7) 0.180(13) Uani 0.53(4) 1 d D . P C 1
F1D F 0.6143(16) 0.769(2) 0.6161(9) 0.280(17) Uani 0.68(3) 1 d D . P D 1
F2A F 0.758(3) 0.852(3) 0.4249(5) 0.165(14) Uani 0.33(2) 1 d D . P A 1
F2B F 0.6109(13) 0.6107(14) 0.3910(5) 0.220(13) Uani 0.69(4) 1 d D . P B 1
F2C F 0.7044(15) 0.5897(17) 0.5000(8) 0.176(13) Uani 0.53(4) 1 d D . P C 1
F2D F 0.5328(16) 0.7049(14) 0.6291(3) 0.229(12) Uani 0.68(3) 1 d D . P D 1
F3A F 0.746(3) 0.789(2) 0.4457(9) 0.179(14) Uani 0.33(2) 1 d D . P A 1
F3B F 0.578(3) 0.5237(14) 0.4044(7) 0.260(18) Uani 0.69(4) 1 d D . P B 1
F3C F 0.7097(14) 0.637(2) 0.4741(4) 0.173(12) Uani 0.53(4) 1 d D . P C 1
F3D F 0.559(2) 0.7954(19) 0.6305(6) 0.285(16) Uani 0.68(3) 1 d D . P D 1
F4A F 0.7732(17) 0.825(3) 0.4543(4) 0.213(14) Uani 0.67(2) 1 d D . P A 2
F4B F 0.575(5) 0.522(3) 0.4123(15) 0.207(19) Uani 0.31(4) 1 d D . P B 2
F4C F 0.738(2) 0.6936(15) 0.4898(11) 0.191(16) Uani 0.47(4) 1 d D . P C 2
F4D F 0.605(3) 0.811(2) 0.6187(10) 0.216(15) Uani 0.32(3) 1 d D . P D 2
F5A F 0.7636(14) 0.8838(16) 0.4310(5) 0.186(10) Uani 0.67(2) 1 d D . P A 2
F5B F 0.640(3) 0.611(4) 0.400(2) 0.25(3) Uani 0.31(4) 1 d D . P B 2
F5C F 0.713(2) 0.621(4) 0.5111(5) 0.195(15) Uani 0.47(4) 1 d D . P C 2
F5D F 0.597(4) 0.736(5) 0.6185(12) 0.212(12) Uani 0.32(3) 1 d D . P D 2
F6A F 0.7209(11) 0.7976(17) 0.4259(4) 0.187(8) Uani 0.67(2) 1 d D . P A 2
F6B F 0.556(3) 0.550(4) 0.3904(9) 0.23(2) Uani 0.31(4) 1 d D . P B 2
F6C F 0.705(3) 0.599(3) 0.4805(8) 0.192(13) Uani 0.47(4) 1 d D . P C 2
F6D F 0.521(3) 0.756(4) 0.6322(8) 0.212(12) Uani 0.32(3) 1 d D . P D 2
N1A N 0.5225(7) 0.7944(7) 0.4348(2) 0.086(4) Uani 1 1 d . . . . .
N1B N 0.4158(6) 0.5162(7) 0.4557(2) 0.079(4) Uani 1 1 d . . . . .
N1C N 0.5688(6) 0.7217(6) 0.5190(2) 0.079(4) Uani 1 1 d . . . . .
N1D N 0.4687(6) 0.6375(6) 0.5559(2) 0.077(4) Uani 1 1 d . . . . .
C1A C 0.4086(13) 0.7802(14) 0.3775(4) 0.129(8) Uani 1 1 d . . . . .
H1A H 0.373235 0.757403 0.369082 0.155 Uiso 1 1 calc R U . . .
C1B C 0.3150(11) 0.3414(10) 0.4970(4) 0.116(7) Uani 1 1 d . . . . .
H1B H 0.302120 0.323356 0.510016 0.139 Uiso 1 1 calc R U . . .
C1C C 0.6298(13) 0.9048(11) 0.5534(5) 0.159(12) Uani 1 1 d . . . . .
H1C H 0.629203 0.942530 0.555078 0.190 Uiso 1 1 calc R U . . .
C1D C 0.4651(11) 0.4588(9) 0.5351(3) 0.103(6) Uani 1 1 d . . . . .
H1D H 0.443505 0.418235 0.529343 0.124 Uiso 1 1 calc R U . . .
C2A C 0.4540(14) 0.8381(16) 0.3737(5) 0.137(9) Uani 1 1 d . . . . .
H2A H 0.452750 0.861778 0.362654 0.164 Uiso 1 1 calc R U . . .
C2B C 0.3041(12) 0.3102(11) 0.4798(6) 0.139(9) Uani 1 1 d . . . . .
H2B H 0.278868 0.266112 0.479548 0.167 Uiso 1 1 calc R U . . .
C2C C 0.6614(17) 0.8882(14) 0.5653(5) 0.191(16) Uani 1 1 d . . . . .
H2C H 0.685113 0.911543 0.576608 0.229 Uiso 1 1 calc R U . . .
C2D C 0.5275(10) 0.4884(11) 0.5408(3) 0.105(6) Uani 1 1 d . . . . .
H2D H 0.553085 0.470156 0.539457 0.125 Uiso 1 1 calc R U . . .
C3A C 0.5014(11) 0.8601(11) 0.3868(3) 0.105(6) Uani 1 1 d . . . . .
H3A H 0.538481 0.899150 0.385388 0.126 Uiso 1 1 calc R U . . .
C3B C 0.3309(12) 0.3443(10) 0.4620(5) 0.130(8) Uani 1 1 d . . . . .
H3B H 0.328802 0.327116 0.449014 0.156 Uiso 1 1 calc R U . . .
C3C C 0.6557(14) 0.8319(12) 0.5591(5) 0.150(11) Uani 1 1 d . . . . .
H3C H 0.675192 0.812899 0.566111 0.179 Uiso 1 1 calc R U . . .
C3D C 0.5481(10) 0.5465(9) 0.5488(3) 0.093(5) Uani 1 1 d . . . . .
H3D H 0.589000 0.573151 0.553647 0.112 Uiso 1 1 calc R U . . .
C4A C 0.4901(8) 0.8188(9) 0.4028(3) 0.092(5) Uani 1 1 d . . . . .
C4B C 0.3612(9) 0.4077(10) 0.4667(3) 0.102(6) Uani 1 1 d . . . . .
C4C C 0.6211(10) 0.8068(10) 0.5428(3) 0.106(7) Uani 1 1 d . . . . .
C4D C 0.5002(8) 0.5613(8) 0.5486(3) 0.078(4) Uani 1 1 d . . . . .
C5A C 0.5360(9) 0.8315(9) 0.4196(3) 0.087(5) Uani 1 1 d . . . . .
H5A H 0.575874 0.867835 0.418974 0.105 Uiso 1 1 calc R U . . .
C5B C 0.3970(8) 0.4600(11) 0.4526(3) 0.089(5) Uani 1 1 d . . . . .
H5B H 0.406595 0.449606 0.439789 0.107 Uiso 1 1 calc R U . . .
C5C C 0.6086(9) 0.7511(9) 0.5336(3) 0.086(5) Uani 1 1 d . . . . .
H5C H 0.631382 0.732388 0.538472 0.104 Uiso 1 1 calc R U . . .
C5D C 0.5087(9) 0.6175(8) 0.5571(3) 0.083(5) Uani 1 1 d . . . . .
H5D H 0.546374 0.642783 0.564251 0.100 Uiso 1 1 calc R U . . .
C6A C 0.5734(5) 0.8051(6) 0.44712(19) 0.079(4) Uani 1 1 d G . . . .
C7A C 0.5679(4) 0.8039(6) 0.46804(19) 0.083(5) Uani 1 1 d G . . . .
C8A C 0.6186(6) 0.8163(6) 0.48013(16) 0.108(6) Uani 1 1 d G . . . .
H8A H 0.614876 0.815432 0.494430 0.129 Uiso 1 1 calc R U . . .
C9A C 0.6748(5) 0.8298(7) 0.4713(2) 0.125(8) Uani 1 1 d G . . . .
H9A H 0.709489 0.838175 0.479544 0.150 Uiso 1 1 calc R U . . .
C10A C 0.6803(5) 0.8310(7) 0.4504(2) 0.125(8) Uani 1 1 d G . . . .
C11A C 0.6296(6) 0.8186(7) 0.43827(16) 0.111(6) Uani 1 1 d G . . . .
H11A H 0.633333 0.819466 0.423970 0.133 Uiso 1 1 calc R U . . .
C6B C 0.4538(9) 0.5581(10) 0.4405(3) 0.089(5) Uani 1 1 d . . . . .
C6C C 0.5713(8) 0.6711(8) 0.5098(2) 0.069(4) Uani 1 1 d . . . . .
C7B C 0.4505(8) 0.6101(8) 0.4350(3) 0.078(5) Uani 1 1 d . . . . .
C7C C 0.5186(8) 0.6202(8) 0.5018(2) 0.074(4) Uani 1 1 d . . . . .
C8B C 0.4881(10) 0.6489(10) 0.4207(4) 0.109(7) Uani 1 1 d . . . . .
H8B H 0.486007 0.685282 0.417657 0.131 Uiso 1 1 calc R U . . .
C8C C 0.5243(9) 0.5724(9) 0.4933(3) 0.091(5) Uani 1 1 d . . . . .
H8C H 0.487654 0.536498 0.488679 0.109 Uiso 1 1 calc R U . . .
C9B C 0.5307(11) 0.6377(11) 0.4098(4) 0.129(7) Uani 1 1 d . . . . .
H9B H 0.553150 0.662649 0.398542 0.155 Uiso 1 1 calc R U . . .
C9C C 0.5801(10) 0.5743(10) 0.4911(3) 0.106(6) Uani 1 1 d . . . . .
H9C H 0.582115 0.540085 0.485571 0.128 Uiso 1 1 calc R U . . .
C10B C 0.5382(12) 0.5891(13) 0.4162(4) 0.146(9) Uani 1 1 d . . . . .
C10C C 0.6339(9) 0.6282(10) 0.4972(3) 0.102(6) Uani 1 1 d D . . . .
C10D C 0.5245(12) 0.7496(9) 0.5983(2) 0.207(19) Uani 1 1 d DG . . . .
C11D C 0.5109(10) 0.6987(7) 0.5861(2) 0.135(9) Uani 1 1 d G . . . .
H11D H 0.520877 0.668302 0.590627 0.162 Uiso 1 1 calc R U . . .
C6D C 0.4828(7) 0.6921(5) 0.56744(17) 0.091(5) Uani 1 1 d G . . . .
C7D C 0.4682(7) 0.7366(6) 0.56089(15) 0.086(5) Uani 1 1 d G . . . .
C8D C 0.4818(9) 0.7875(7) 0.5730(2) 0.138(10) Uani 1 1 d G . . . .
H8D H 0.471877 0.817882 0.568552 0.166 Uiso 1 1 calc R U . . .
C9D C 0.5100(12) 0.7941(8) 0.5917(2) 0.199(17) Uani 1 1 d G . . . .
H9D H 0.519271 0.828883 0.600038 0.239 Uiso 1 1 calc R U . . .
C11B C 0.5009(10) 0.5493(10) 0.4314(4) 0.112(6) Uani 1 1 d . . . . .
H11B H 0.506899 0.516215 0.435827 0.134 Uiso 1 1 calc R U . . .
C11C C 0.6278(9) 0.6749(9) 0.5065(3) 0.090(5) Uani 1 1 d . . . . .
H11C H 0.664491 0.711320 0.510759 0.108 Uiso 1 1 calc R U . . .
C12A C 0.7332(11) 0.8345(13) 0.4427(3) 0.164(8) Uani 1 1 d D . . . .
C12B C 0.5838(15) 0.5784(11) 0.4079(5) 0.226(12) Uani 1 1 d D . . . .
C12C C 0.6959(9) 0.6347(10) 0.4936(3) 0.145(6) Uani 1 1 d D . . . .
C12D C 0.5557(15) 0.7544(13) 0.6178(4) 0.217(10) Uani 1 1 d D . . . .
P1 P 0.7202(4) 0.7058(4) 0.56950(13) 0.144(3) Uani 1 1 d . . . . .
F1 F 0.6852(8) 0.6773(8) 0.5492(2) 0.175(6) Uani 1 1 d . . . . .
F2 F 0.6810(10) 0.6377(7) 0.5784(3) 0.200(8) Uani 1 1 d . . . . .
F3 F 0.7683(11) 0.6913(13) 0.5642(4) 0.244(11) Uani 1 1 d . . . . .
F4 F 0.7563(9) 0.7694(8) 0.5600(4) 0.205(8) Uani 1 1 d . . . . .
F5 F 0.6655(9) 0.7154(11) 0.5754(3) 0.198(7) Uani 1 1 d . . . . .
F6 F 0.7523(10) 0.7301(9) 0.5899(3) 0.210(9) Uani 1 1 d . . . . .

loop_
_atom_site_aniso_label
_atom_site_aniso_U_11
_atom_site_aniso_U_22
_atom_site_aniso_U_33
_atom_site_aniso_U_23
_atom_site_aniso_U_13
_atom_site_aniso_U_12
Cu1 0.076(2) 0.076(2) 0.242(7) 0.000 0.000 0.0382(10)
Cu2 0.0724(14) 0.0795(15) 0.0788(15) 0.0030(12) -0.0005(12) 0.0390(12)
Cu3 0.0760(15) 0.0759(15) 0.0872(17) -0.0094(13) 0.0003(12) 0.0374(13)
Cu4 0.0728(14) 0.0794(15) 0.0847(16) 0.0016(12) -0.0038(12) 0.0392(13)
Cu5 0.0827(17) 0.0837(16) 0.0788(16) 0.0089(13) 0.0108(12) 0.0394(14)
Cu6 0.0760(15) 0.0734(14) 0.0758(14) 0.0003(11) 0.0004(12) 0.0359(12)
S1 0.063(2) 0.063(2) 0.076(4) 0.000 0.000 0.0317(11)
S1A 0.119(4) 0.113(4) 0.087(3) 0.005(3) 0.002(3) 0.050(3)
S1B 0.102(3) 0.085(3) 0.125(4) 0.005(3) 0.005(3) 0.050(3)
S1C 0.092(3) 0.083(3) 0.147(5) -0.023(3) -0.029(3) 0.047(3)
S1D 0.092(3) 0.084(3) 0.096(3) 0.002(2) -0.002(3) 0.047(2)
S2A 0.066(2) 0.073(2) 0.078(3) 0.003(2) 0.005(2) 0.033(2)
S2B 0.081(3) 0.080(3) 0.073(3) -0.001(2) 0.003(2) 0.044(2)
S2C 0.067(2) 0.071(2) 0.086(3) 0.000(2) 0.001(2) 0.036(2)
S2D 0.073(2) 0.070(2) 0.072(3) 0.0018(19) -0.006(2) 0.036(2)
F1A 0.121(12) 0.30(2) 0.160(13) 0.054(16) 0.062(12) 0.120(13)
F1B 0.165(18) 0.32(4) 0.37(3) -0.01(3) 0.11(2) 0.16(2)
F1C 0.089(13) 0.226(17) 0.24(3) 0.017(17) 0.00(2) 0.089(12)
F1D 0.33(3) 0.32(4) 0.25(4) -0.06(3) -0.12(2) 0.21(3)
F2A 0.13(3) 0.25(4) 0.150(13) 0.078(15) 0.069(11) 0.12(3)
F2B 0.12(2) 0.18(2) 0.36(3) -0.011(19) 0.126(19) 0.075(19)
F2C 0.117(18) 0.238(19) 0.23(3) 0.06(2) 0.07(2) 0.131(16)
F2D 0.38(3) 0.34(3) 0.097(17) -0.030(15) -0.083(18) 0.28(3)
F3A 0.15(3) 0.28(2) 0.16(3) 0.10(2) 0.08(2) 0.146(18)
F3B 0.22(3) 0.216(17) 0.40(5) 0.023(19) 0.17(3) 0.149(17)
F3C 0.112(19) 0.26(3) 0.188(16) 0.033(14) 0.048(13) 0.13(2)
F3D 0.46(5) 0.34(3) 0.16(2) -0.12(2) -0.16(2) 0.28(3)
F4A 0.18(2) 0.41(5) 0.141(16) 0.083(19) 0.058(13) 0.22(3)
F4B 0.16(4) 0.20(2) 0.30(4) -0.02(3) 0.11(3) 0.12(3)
F4C 0.11(2) 0.216(16) 0.27(4) 0.023(16) 0.05(3) 0.094(13)
F4D 0.33(3) 0.27(2) 0.13(4) -0.05(2) -0.12(2) 0.21(2)
F5A 0.127(16) 0.28(2) 0.20(2) 0.101(16) 0.097(16) 0.136(15)
F5B 0.18(2) 0.22(3) 0.38(7) 0.02(4) 0.14(3) 0.13(2)
F5C 0.18(3) 0.35(5) 0.175(17) 0.033(17) 0.037(16) 0.22(4)
F5D 0.33(3) 0.27(3) 0.115(18) -0.06(2) -0.12(2) 0.21(3)
F6A 0.121(12) 0.30(2) 0.160(13) 0.054(16) 0.062(12) 0.120(13)
F6B 0.21(4) 0.20(4) 0.33(4) 0.00(3) 0.11(3) 0.14(3)
F6C 0.22(4) 0.25(2) 0.19(2) 0.02(2) 0.03(2) 0.17(2)
F6D 0.33(3) 0.27(3) 0.115(18) -0.06(2) -0.12(2) 0.21(3)
N1A 0.105(11) 0.094(10) 0.075(9) 0.017(9) 0.010(8) 0.061(9)
N1B 0.077(9) 0.069(9) 0.092(10) -0.016(8) -0.004(8) 0.037(8)
N1C 0.066(8) 0.072(9) 0.083(9) 0.005(8) -0.001(8) 0.023(7)
N1D 0.074(9) 0.084(9) 0.071(9) 0.008(7) 0.002(7) 0.038(8)
C1A 0.124(18) 0.15(2) 0.092(16) 0.022(14) -0.013(13) 0.048(18)
C1B 0.145(18) 0.063(12) 0.14(2) 0.001(13) 0.017(15) 0.055(13)
C1C 0.16(2) 0.100(16) 0.24(3) -0.080(18) -0.12(2) 0.082(17)
C1D 0.15(2) 0.094(13) 0.096(14) 0.003(10) -0.005(13) 0.086(14)
C2A 0.12(2) 0.18(3) 0.13(2) 0.022(19) -0.005(18) 0.08(2)
C2B 0.15(2) 0.063(13) 0.20(3) -0.003(19) -0.01(2) 0.042(14)
C2C 0.25(3) 0.17(3) 0.23(3) -0.12(3) -0.15(3) 0.17(3)
C2D 0.091(14) 0.121(17) 0.127(17) -0.024(14) -0.010(12) 0.072(13)
C3A 0.112(16) 0.126(16) 0.095(15) 0.049(13) 0.036(13) 0.073(14)
C3B 0.15(2) 0.070(14) 0.15(2) -0.016(16) 0.004(17) 0.040(13)
C3C 0.16(2) 0.14(2) 0.20(3) -0.06(2) -0.09(2) 0.116(19)
C3D 0.105(14) 0.093(14) 0.080(12) 0.004(10) -0.012(10) 0.048(12)
C4A 0.086(12) 0.101(13) 0.088(14) 0.025(11) 0.023(10) 0.045(11)
C4B 0.088(13) 0.112(16) 0.109(16) -0.044(13) -0.004(12) 0.053(12)
C4C 0.097(14) 0.117(16) 0.123(17) -0.036(13) -0.057(13) 0.067(12)
C4D 0.072(10) 0.075(11) 0.093(12) 0.005(9) -0.003(9) 0.042(9)
C5A 0.091(12) 0.087(12) 0.101(14) 0.012(11) 0.015(11) 0.057(10)
C5B 0.075(11) 0.105(16) 0.081(12) -0.017(12) 0.003(10) 0.041(11)
C5C 0.084(12) 0.076(12) 0.097(13) -0.004(11) -0.006(11) 0.038(10)
C5D 0.093(13) 0.082(12) 0.074(11) 0.013(9) -0.005(9) 0.042(10)
C6A 0.069(11) 0.086(11) 0.087(13) 0.017(9) 0.015(10) 0.044(9)
C7A 0.081(11) 0.081(11) 0.101(14) -0.004(10) -0.013(10) 0.052(9)
C8A 0.080(13) 0.121(16) 0.137(17) 0.042(13) 0.028(13) 0.061(12)
C9A 0.090(14) 0.17(2) 0.128(14) 0.079(15) 0.030(12) 0.077(14)
C10A 0.114(15) 0.149(19) 0.131(14) 0.076(15) 0.047(12) 0.081(15)
C11A 0.123(16) 0.127(16) 0.109(14) 0.039(13) 0.031(11) 0.083(14)
C6B 0.083(12) 0.093(13) 0.106(14) -0.012(12) 0.006(11) 0.054(11)
C6C 0.066(10) 0.067(10) 0.081(11) 0.003(9) -0.005(9) 0.038(9)
C7B 0.067(10) 0.082(12) 0.078(11) -0.021(10) 0.008(9) 0.033(9)
C7C 0.086(12) 0.092(12) 0.063(10) 0.018(9) 0.008(9) 0.059(11)
C8B 0.091(13) 0.109(15) 0.139(18) 0.010(14) 0.044(14) 0.059(12)
C8C 0.077(12) 0.086(12) 0.120(15) -0.021(11) -0.021(10) 0.048(10)
C9B 0.121(16) 0.104(14) 0.147(18) 0.003(11) 0.050(14) 0.045(13)
C9C 0.097(15) 0.103(15) 0.134(18) -0.019(13) 0.011(12) 0.061(13)
C10B 0.127(17) 0.125(15) 0.18(2) 0.021(13) 0.067(15) 0.062(14)
C10C 0.094(14) 0.107(16) 0.113(15) -0.013(13) -0.008(12) 0.056(13)
C10D 0.44(6) 0.20(3) 0.094(16) -0.070(17) -0.13(2) 0.25(4)
C11D 0.23(3) 0.138(18) 0.087(14) -0.026(12) -0.047(16) 0.13(2)
C6D 0.140(16) 0.103(13) 0.057(10) -0.021(10) -0.036(10) 0.081(13)
C7D 0.131(15) 0.090(12) 0.049(9) -0.010(9) -0.019(9) 0.064(11)
C8D 0.21(3) 0.14(2) 0.106(15) -0.048(15) -0.090(17) 0.12(2)
C9D 0.38(5) 0.21(3) 0.117(18) -0.067(19) -0.12(2) 0.23(3)
C11B 0.099(14) 0.107(13) 0.133(16) -0.007(10) 0.030(11) 0.055(11)
C11C 0.090(13) 0.100(14) 0.079(12) -0.009(10) -0.002(10) 0.047(11)
C12A 0.119(12) 0.27(2) 0.142(13) 0.077(13) 0.057(11) 0.126(13)
C12B 0.167(17) 0.203(17) 0.34(3) -0.006(17) 0.119(18) 0.117(15)
C12C 0.082(11) 0.211(15) 0.176(16) 0.016(12) 0.017(10) 0.099(9)
C12D 0.34(2) 0.27(2) 0.128(17) -0.065(14) -0.115(18) 0.21(2)
P1 0.148(6) 0.126(6) 0.170(8) 0.020(5) -0.022(6) 0.078(5)
F1 0.189(14) 0.190(15) 0.145(12) 0.011(11) -0.065(11) 0.094(13)
F2 0.30(2) 0.114(10) 0.164(13) 0.042(10) -0.040(14) 0.087(13)
F3 0.21(2) 0.27(3) 0.31(3) -0.03(2) -0.05(2) 0.17(2)
F4 0.186(15) 0.141(13) 0.27(2) 0.077(14) 0.065(15) 0.071(12)
F5 0.172(15) 0.25(2) 0.197(16) 0.017(15) 0.006(13) 0.124(15)
F6 0.212(17) 0.174(15) 0.162(15) 0.001(12) -0.069(14) 0.034(13)

loop_
_atom_type_symbol
_atom_type_description
_atom_type_scat_dispersion_real
_atom_type_scat_dispersion_imag
_atom_type_scat_source
C C 0.0181 0.0091 'International Tables Vol C Tables 4.2.6.8 and 6.1.1.4'
H H 0.0000 0.0000 'International Tables Vol C Tables 4.2.6.8 and 6.1.1.4'
Cu Cu -1.9646 0.5888 'International Tables Vol C Tables 4.2.6.8 and 6.1.1.4'
F F 0.0727 0.0534 'International Tables Vol C Tables 4.2.6.8 and 6.1.1.4'
N N 0.0311 0.0180 'International Tables Vol C Tables 4.2.6.8 and 6.1.1.4'
P P 0.2955 0.4335 'International Tables Vol C Tables 4.2.6.8 and 6.1.1.4'
S S 0.3331 0.5567 'International Tables Vol C Tables 4.2.6.8 and 6.1.1.4'

loop_
_geom_angle_atom_site_label_1
_geom_angle_atom_site_label_2
_geom_angle_atom_site_label_3
_geom_angle
_geom_angle_site_symmetry_1
_geom_angle_site_symmetry_3
_geom_angle_publ_flag
Cu2 Cu1 Cu2 119.84(3) 2_665 3_565 ?
Cu2 Cu1 Cu2 119.84(3) 3_565 . ?
Cu2 Cu1 Cu2 119.84(3) 2_665 . ?
Cu2 Cu1 S1 92.31(18) 3_565 . ?
Cu2 Cu1 S1 92.31(18) . . ?
Cu2 Cu1 S1 92.31(18) 2_665 . ?
S2D Cu1 Cu2 170.2(3) . 3_565 ?
S2D Cu1 Cu2 66.08(11) 2_665 2_665 ?
S2D Cu1 Cu2 53.76(11) . 2_665 ?
S2D Cu1 Cu2 53.76(11) 3_565 . ?
S2D Cu1 Cu2 66.08(11) 3_565 3_565 ?
S2D Cu1 Cu2 170.2(3) 3_565 2_665 ?
S2D Cu1 Cu2 170.2(3) 2_665 . ?
S2D Cu1 Cu2 53.76(11) 2_665 3_565 ?
S2D Cu1 Cu2 66.08(11) . . ?
S2D Cu1 S1 95.3(2) . . ?
S2D Cu1 S1 95.3(2) 3_565 . ?
S2D Cu1 S1 95.3(2) 2_665 . ?
S2D Cu1 S2D 119.16(7) 2_665 . ?
S2D Cu1 S2D 119.16(7) 2_665 3_565 ?
S2D Cu1 S2D 119.16(7) 3_565 . ?
Cu1 Cu2 S2D 49.89(9) . . ?
S2C Cu2 Cu1 110.6(2) . . ?
S2C Cu2 S2D 97.89(16) . . ?
S2D Cu2 Cu1 54.07(11) 3_565 . ?
S2D Cu2 S2C 115.17(18) 3_565 . ?
S2D Cu2 S2D 103.45(19) 3_565 . ?
N1D Cu2 Cu1 119.9(5) . . ?
N1D Cu2 S2C 109.6(4) . . ?
N1D Cu2 S2D 82.1(4) . . ?
N1D Cu2 S2D 133.4(4) . 3_565 ?
Cu6 Cu3 S2B 51.10(11) . . ?
S2A Cu3 Cu6 106.38(15) 3_565 . ?
S2A Cu3 S2B 98.58(16) 3_565 . ?
S2A Cu3 S2C 114.11(18) 3_565 . ?
S2C Cu3 Cu6 55.58(13) . . ?
S2C Cu3 S2B 105.16(16) . . ?
N1B Cu3 Cu6 120.6(5) . . ?
N1B Cu3 S2A 115.9(5) . 3_565 ?
N1B Cu3 S2B 82.0(5) . . ?
N1B Cu3 S2C 127.5(4) . . ?
Cu6 Cu4 S2C 51.51(12) . . ?
S2A Cu4 Cu6 55.38(12) . . ?
S2A Cu4 S2C 105.26(17) . . ?
S2D Cu4 Cu6 110.19(14) . . ?
S2D Cu4 S2A 117.23(17) . . ?
S2D Cu4 S2C 100.16(16) . . ?
N1C Cu4 Cu6 118.6(5) . . ?
N1C Cu4 S2A 122.6(4) . . ?
N1C Cu4 S2C 82.6(4) . . ?
N1C Cu4 S2D 116.9(4) . . ?
Cu6 Cu5 S2A 50.94(11) . . ?
S2B Cu5 Cu6 55.09(13) . . ?
S2B Cu5 Cu6 108.03(14) 2_665 . ?
S2B Cu5 S2A 104.45(16) . . ?
S2B Cu5 S2A 98.59(16) 2_665 . ?
S2B Cu5 S2B 116.5(2) . 2_665 ?
N1A Cu5 Cu6 118.6(5) . . ?
N1A Cu5 S2A 82.0(5) . . ?
N1A Cu5 S2B 117.0(4) . 2_665 ?
N1A Cu5 S2B 124.3(4) . . ?
Cu3 Cu6 Cu4 118.45(12) . . ?
Cu3 Cu6 Cu5 118.71(11) . . ?
Cu4 Cu6 Cu5 119.14(11) . . ?
S1 Cu6 Cu3 97.52(9) . . ?
S1 Cu6 Cu4 95.13(18) . . ?
S1 Cu6 Cu5 96.60(17) . . ?
S2A Cu6 Cu3 161.96(14) . . ?
S2A Cu6 Cu4 53.90(13) . . ?
S2A Cu6 Cu5 65.29(13) . . ?
S2A Cu6 S1 99.44(13) . . ?
S2A Cu6 S2C 116.59(18) . . ?
S2B Cu6 Cu3 65.65(13) . . ?
S2B Cu6 Cu4 162.42(15) . . ?
S2B Cu6 Cu5 53.13(13) . . ?
S2B Cu6 S1 101.3(2) . . ?
S2B Cu6 S2A 116.45(18) . . ?
S2B Cu6 S2C 117.54(17) . . ?
S2C Cu6 Cu3 53.80(13) . . ?
S2C Cu6 Cu4 64.71(13) . . ?
S2C Cu6 Cu5 162.40(15) . . ?
S2C Cu6 S1 100.17(19) . . ?
Cu6 S1 Cu1 109.90(18) . . ?
Cu6 S1 Cu1 109.90(18) 3_565 . ?
Cu6 S1 Cu1 109.90(18) 2_665 . ?
Cu6 S1 Cu6 109.04(18) 3_565 . ?
Cu6 S1 Cu6 109.04(18) 2_665 . ?
Cu6 S1 Cu6 109.04(18) 2_665 3_565 ?
C4A S1A C1A 91.1(12) . . ?
C1B S1B C4B 93.1(13) . . ?
C1C S1C C4C 90.8(11) . . ?
C1D S1D C4D 92.1(10) . . ?
Cu3 S2A Cu4 124.1(2) 2_665 . ?
Cu3 S2A Cu5 78.96(15) 2_665 . ?
Cu3 S2A Cu6 114.28(19) 2_665 . ?
Cu4 S2A Cu5 134.43(19) . . ?
Cu4 S2A Cu6 70.72(15) . . ?
Cu6 S2A Cu5 63.77(13) . . ?
C7A S2A Cu3 116.8(4) . 2_665 ?
C7A S2A Cu4 109.7(4) . . ?
C7A S2A Cu5 86.5(5) . . ?
C7A S2A Cu6 112.8(4) . . ?
Cu5 S2B Cu3 79.18(15) 3_565 . ?
Cu5 S2B Cu3 134.9(2) . . ?
Cu5 S2B Cu5 122.9(2) . 3_565 ?
Cu5 S2B Cu6 71.78(15) . . ?
Cu5 S2B Cu6 112.48(19) 3_565 . ?
Cu6 S2B Cu3 63.25(13) . . ?
C7B S2B Cu3 87.4(7) . . ?
C7B S2B Cu5 116.8(6) . 3_565 ?
C7B S2B Cu5 109.9(6) . . ?
C7B S2B Cu6 115.2(6) . . ?
Cu2 S2C Cu4 78.95(15) . . ?
Cu2 S2C Cu6 114.61(18) . . ?
Cu3 S2C Cu2 124.8(2) . . ?
Cu3 S2C Cu4 134.3(2) . . ?
Cu3 S2C Cu6 70.62(15) . . ?
Cu6 S2C Cu4 63.78(12) . . ?
C7C S2C Cu2 119.2(5) . . ?
C7C S2C Cu3 106.7(6) . . ?
C7C S2C Cu4 87.7(6) . . ?
C7C S2C Cu6 111.2(5) . . ?
Cu1 S2D Cu2 64.03(10) . . ?
Cu2 S2D Cu1 72.16(13) 2_665 . ?
Cu2 S2D Cu2 136.18(19) 2_665 . ?
Cu2 S2D Cu4 122.43(19) 2_665 . ?
Cu4 S2D Cu1 116.4(3) . . ?
Cu4 S2D Cu2 78.89(15) . . ?
C7D S2D Cu1 114.9(6) . . ?
C7D S2D Cu2 112.3(5) . 2_665 ?
C7D S2D Cu2 87.7(4) . . ?
C7D S2D Cu4 112.9(5) . . ?
C5A N1A Cu5 127.4(13) . . ?
C5A N1A C6A 115.3(15) . . ?
C6A N1A Cu5 116.4(10) . . ?
C5B N1B Cu3 126.3(13) . . ?
C5B N1B C6B 116.1(15) . . ?
C6B N1B Cu3 116.7(12) . . ?
C5C N1C Cu4 125.5(13) . . ?
C5C N1C C6C 117.0(14) . . ?
C6C N1C Cu4 117.0(10) . . ?
C5D N1D Cu2 125.3(12) . . ?
C5D N1D C6D 116.7(14) . . ?
C6D N1D Cu2 116.4(10) . . ?
S1A C1A H1A 124.4 . . ?
C2A C1A S1A 111(2) . . ?
C2A C1A H1A 124.4 . . ?
S1B C1B H1B 125.4 . . ?
C2B C1B S1B 109(2) . . ?
C2B C1B H1B 125.4 . . ?
S1C C1C H1C 123.1 . . ?
C2C C1C S1C 113.8(18) . . ?
C2C C1C H1C 123.1 . . ?
S1D C1D H1D 123.9 . . ?
C2D C1D S1D 112.2(15) . . ?
C2D C1D H1D 123.9 . . ?
C1A C2A H2A 122.7 . . ?
C1A C2A C3A 115(3) . . ?
C3A C2A H2A 122.7 . . ?
C1B C2B H2B 121.0 . . ?
C1B C2B C3B 118(2) . . ?
C3B C2B H2B 121.0 . . ?
C1C C2C H2C 124.4 . . ?
C1C C2C C3C 111(2) . . ?
C3C C2C H2C 124.4 . . ?
C1D C2D H2D 123.5 . . ?
C3D C2D C1D 113.0(18) . . ?
C3D C2D H2D 123.5 . . ?
C2A C3A H3A 123.9 . . ?
C2A C3A C4A 112(2) . . ?
C4A C3A H3A 123.9 . . ?
C2B C3B H3B 125.8 . . ?
C4B C3B C2B 108(2) . . ?
C4B C3B H3B 125.8 . . ?
C2C C3C H3C 122.3 . . ?
C4C C3C C2C 115(2) . . ?
C4C C3C H3C 122.3 . . ?
C2D C3D H3D 124.6 . . ?
C2D C3D C4D 110.7(17) . . ?
C4D C3D H3D 124.6 . . ?
C3A C4A S1A 110.7(17) . . ?
C3A C4A C5A 123.4(18) . . ?
C5A C4A S1A 125.7(14) . . ?
C3B C4B S1B 111(2) . . ?
C3B C4B C5B 126(2) . . ?
C5B C4B S1B 122.3(15) . . ?
C3C C4C S1C 108.6(16) . . ?
C3C C4C C5C 126.4(19) . . ?
C5C C4C S1C 125.0(15) . . ?
C3D C4D S1D 112.0(14) . . ?
C3D C4D C5D 121.6(17) . . ?
C5D C4D S1D 126.1(13) . . ?
N1A C5A C4A 121.9(17) . . ?
N1A C5A H5A 119.1 . . ?
C4A C5A H5A 119.1 . . ?
N1B C5B C4B 126.8(17) . . ?
N1B C5B H5B 116.6 . . ?
C4B C5B H5B 116.6 . . ?
N1C C5C C4C 127.2(17) . . ?
N1C C5C H5C 116.4 . . ?
C4C C5C H5C 116.4 . . ?
N1D C5D C4D 125.2(17) . . ?
N1D C5D H5D 117.4 . . ?
C4D C5D H5D 117.4 . . ?
C7A C6A N1A 120.1(10) . . ?
C7A C6A C11A 120.0 . . ?
C11A C6A N1A 119.9(10) . . ?
C6A C7A S2A 124.7(7) . . ?
C8A C7A S2A 114.9(7) . . ?
C8A C7A C6A 120.0 . . ?
C7A C8A H8A 120.0 . . ?
C7A C8A C9A 120.0 . . ?
C9A C8A H8A 120.0 . . ?
C8A C9A H9A 120.0 . . ?
C10A C9A C8A 120.0 . . ?
C10A C9A H9A 120.0 . . ?
C9A C10A C11A 120.0 . . ?
C12A C10A C9A 116.8(13) . . ?
C12A C10A C11A 122.4(14) . . ?
C6A C11A H11A 120.0 . . ?
C10A C11A C6A 120.0 . . ?
C10A C11A H11A 120.0 . . ?
N1B C6B C11B 118.9(18) . . ?
C7B C6B N1B 122.8(15) . . ?
C7B C6B C11B 118.1(19) . . ?
C7C C6C N1C 121.9(14) . . ?
C11C C6C N1C 120.0(15) . . ?
C11C C6C C7C 117.7(15) . . ?
C6B C7B S2B 122.2(14) . . ?
C8B C7B S2B 117.0(15) . . ?
C8B C7B C6B 120.7(17) . . ?
C6C C7C S2C 122.6(12) . . ?
C8C C7C S2C 118.4(14) . . ?
C8C C7C C6C 118.9(14) . . ?
C7B C8B H8B 118.8 . . ?
C7B C8B C9B 122(2) . . ?
C9B C8B H8B 118.8 . . ?
C7C C8C H8C 118.4 . . ?
C9C C8C C7C 123.2(18) . . ?
C9C C8C H8C 118.4 . . ?
C8B C9B H9B 121.3 . . ?
C10B C9B C8B 117(2) . . ?
C10B C9B H9B 121.3 . . ?
C8C C9C H9C 121.0 . . ?
C8C C9C C10C 118.0(17) . . ?
C10C C9C H9C 121.0 . . ?
C9B C10B C11B 121(2) . . ?
C9B C10B C12B 122(2) . . ?
C11B C10B C12B 118(2) . . ?
C9C C10C C12C 120.0(18) . . ?
C11C C10C C9C 118.6(16) . . ?
C11C C10C C12C 121.4(19) . . ?
C11D C10D C9D 120.0 . . ?
C11D C10D C12D 117.1(12) . . ?
C9D C10D C12D 122.9(13) . . ?
C10D C11D H11D 120.0 . . ?
C6D C11D C10D 120.0 . . ?
C6D C11D H11D 120.0 . . ?
C11D C6D N1D 117.0(9) . . ?
C11D C6D C7D 120.0 . . ?
C7D C6D N1D 123.0(9) . . ?
C6D C7D S2D 122.6(7) . . ?
C6D C7D C8D 120.0 . . ?
C8D C7D S2D 117.2(7) . . ?
C7D C8D H8D 120.0 . . ?
C9D C8D C7D 120.0 . . ?
C9D C8D H8D 120.0 . . ?
C10D C9D H9D 120.0 . . ?
C8D C9D C10D 120.0 . . ?
C8D C9D H9D 120.0 . . ?
C6B C11B H11B 119.9 . . ?
C10B C11B C6B 120(2) . . ?
C10B C11B H11B 119.9 . . ?
C6C C11C C10C 123.2(17) . . ?
C6C C11C H11C 118.4 . . ?
C10C C11C H11C 118.4 . . ?
F1A C12A C10A 114(3) . . ?
F2A C12A F1A 93(3) . . ?
F2A C12A F3A 98(3) . . ?
F2A C12A C10A 130(3) . . ?
F3A C12A F1A 93(3) . . ?
F3A C12A C10A 121(3) . . ?
F4A C12A F6A 106(3) . . ?
F4A C12A C10A 122(2) . . ?
F5A C12A F4A 111(3) . . ?
F5A C12A F6A 89(2) . . ?
F5A C12A C10A 111(2) . . ?
C10A C12A F6A 112(2) . . ?
F1B C12B F2B 97(2) . . ?
F1B C12B C10B 112(3) . . ?
F2B C12B C10B 115(3) . . ?
F3B C12B F1B 99(3) . . ?
F3B C12B F2B 104(2) . . ?
F3B C12B C10B 125(3) . . ?
F4B C12B F6B 82(6) . . ?
F4B C12B C10B 113(5) . . ?
F5B C12B F4B 108(6) . . ?
F5B C12B F6B 94(7) . . ?
F5B C12B C10B 138(4) . . ?
F6B C12B C10B 101(4) . . ?
F1C C12C C10C 118(3) . . ?
F2C C12C F1C 106(2) . . ?
F2C C12C F3C 101(2) . . ?
F2C C12C C10C 117(2) . . ?
F3C C12C F1C 99(2) . . ?
F3C C12C C10C 113(2) . . ?
F4C C12C F5C 106(4) . . ?
F4C C12C C10C 110(3) . . ?
F5C C12C C10C 106(2) . . ?
F6C C12C F4C 108(4) . . ?
F6C C12C F5C 102(3) . . ?
F6C C12C C10C 123(3) . . ?
F1D C12D C10D 114(4) . . ?
F2D C12D F1D 102(3) . . ?
F2D C12D C10D 118(2) . . ?
F3D C12D F1D 103(3) . . ?
F3D C12D F2D 101(3) . . ?
F3D C12D C10D 117(3) . . ?
F4D C12D C10D 107(3) . . ?
F5D C12D F4D 84(5) . . ?
F5D C12D C10D 118(4) . . ?
F6D C12D F4D 102(5) . . ?
F6D C12D F5D 129(5) . . ?
F6D C12D C10D 108(4) . . ?
F1 P1 F2 86.2(10) . . ?
F3 P1 F1 91.1(14) . . ?
F3 P1 F2 88.2(13) . . ?
F3 P1 F4 91.6(14) . . ?
F3 P1 F5 175.3(16) . . ?
F3 P1 F6 88.9(15) . . ?
F4 P1 F1 91.2(12) . . ?
F4 P1 F2 177.3(14) . . ?
F4 P1 F5 92.9(12) . . ?
F4 P1 F6 91.9(13) . . ?
F5 P1 F1 87.5(12) . . ?
F5 P1 F2 87.2(13) . . ?
F6 P1 F1 176.9(11) . . ?
F6 P1 F2 90.8(10) . . ?
F6 P1 F5 92.2(14) . . ?

loop_
_geom_bond_atom_site_label_1
_geom_bond_atom_site_label_2
_geom_bond_distance
_geom_bond_site_symmetry_2
_geom_bond_publ_flag
Cu1 Cu2 2.677(2) 3_565 ?
Cu1 Cu2 2.677(2) . ?
Cu1 Cu2 2.677(2) 2_665 ?
Cu1 S1 2.729(11) . ?
Cu1 S2D 2.277(4) 2_665 ?
Cu1 S2D 2.277(4) . ?
Cu1 S2D 2.277(4) 3_565 ?
Cu2 S2C 2.316(5) . ?
Cu2 S2D 2.722(5) . ?
Cu2 S2D 2.268(4) 3_565 ?
Cu2 N1D 1.990(14) . ?
Cu3 Cu6 2.657(3) . ?
Cu3 S2A 2.269(5) 3_565 ?
Cu3 S2B 2.711(5) . ?
Cu3 S2C 2.272(5) . ?
Cu3 N1B 1.964(14) . ?
Cu4 Cu6 2.663(4) . ?
Cu4 S2A 2.279(5) . ?
Cu4 S2C 2.683(5) . ?
Cu4 S2D 2.270(5) . ?
Cu4 N1C 1.977(14) . ?
Cu5 Cu6 2.682(3) . ?
Cu5 S2A 2.716(5) . ?
Cu5 S2B 2.259(5) . ?
Cu5 S2B 2.263(5) 2_665 ?
Cu5 N1A 1.985(16) . ?
Cu6 S1 2.473(3) . ?
Cu6 S2A 2.321(5) . ?
Cu6 S2B 2.315(5) . ?
Cu6 S2C 2.323(5) . ?
S1A C1A 1.72(2) . ?
S1A C4A 1.68(2) . ?
S1B C1B 1.70(2) . ?
S1B C4B 1.71(2) . ?
S1C C1C 1.68(2) . ?
S1C C4C 1.74(2) . ?
S1D C1D 1.665(19) . ?
S1D C4D 1.689(18) . ?
S2A C7A 1.791(10) . ?
S2B C7B 1.787(17) . ?
S2C C7C 1.786(16) . ?
S2D C7D 1.769(9) . ?
F1A C12A 1.366(18) . ?
F1B C12B 1.334(18) . ?
F1C C12C 1.334(17) . ?
F1D C12D 1.315(18) . ?
F2A C12A 1.299(18) . ?
F2B C12B 1.344(18) . ?
F2C C12C 1.307(17) . ?
F2D C12D 1.302(18) . ?
F3A C12A 1.328(18) . ?
F3B C12B 1.308(18) . ?
F3C C12C 1.328(17) . ?
F3D C12D 1.293(18) . ?
F4A C12A 1.36(2) . ?
F4B C12B 1.34(2) . ?
F4C C12C 1.32(2) . ?
F4D C12D 1.33(2) . ?
F5A C12A 1.32(2) . ?
F5B C12B 1.32(2) . ?
F5C C12C 1.34(2) . ?
F5D C12D 1.31(2) . ?
F6A C12A 1.38(2) . ?
F6B C12B 1.35(2) . ?
F6C C12C 1.32(2) . ?
F6D C12D 1.30(2) . ?
N1A C5A 1.29(2) . ?
N1A C6A 1.410(17) . ?
N1B C5B 1.25(2) . ?
N1B C6B 1.42(2) . ?
N1C C5C 1.31(2) . ?
N1C C6C 1.42(2) . ?
N1D C5D 1.32(2) . ?
N1D C6D 1.438(16) . ?
C1A H1A 0.9500 . ?
C1A C2A 1.33(3) . ?
C1B H1B 0.9500 . ?
C1B C2B 1.32(3) . ?
C1C H1C 0.9500 . ?
C1C C2C 1.31(3) . ?
C1D H1D 0.9500 . ?
C1D C2D 1.39(3) . ?
C2A H2A 0.9500 . ?
C2A C3A 1.34(3) . ?
C2B H2B 0.9500 . ?
C2B C3B 1.41(4) . ?
C2C H2C 0.9500 . ?
C2C C3C 1.39(3) . ?
C2D H2D 0.9500 . ?
C2D C3D 1.37(3) . ?
C3A H3A 0.9500 . ?
C3A C4A 1.40(2) . ?
C3B H3B 0.9500 . ?
C3B C4B 1.40(3) . ?
C3C H3C 0.9500 . ?
C3C C4C 1.32(3) . ?
C3D H3D 0.9500 . ?
C3D C4D 1.41(2) . ?
C4A C5A 1.50(3) . ?
C4B C5B 1.48(3) . ?
C4C C5C 1.39(3) . ?
C4D C5D 1.42(2) . ?
C5A H5A 0.9500 . ?
C5B H5B 0.9500 . ?
C5C H5C 0.9500 . ?
C5D H5D 0.9500 . ?
C6A C7A 1.3900 . ?
C6A C11A 1.3900 . ?
C7A C8A 1.3900 . ?
C8A H8A 0.9500 . ?
C8A C9A 1.3900 . ?
C9A H9A 0.9500 . ?
C9A C10A 1.3900 . ?
C10A C11A 1.3900 . ?
C10A C12A 1.37(3) . ?
C11A H11A 0.9500 . ?
C6B C7B 1.38(3) . ?
C6B C11B 1.42(3) . ?
C6C C7C 1.39(2) . ?
C6C C11C 1.38(2) . ?
C7B C8B 1.34(3) . ?
C7C C8C 1.38(2) . ?
C8B H8B 0.9500 . ?
C8B C9B 1.42(3) . ?
C8C H8C 0.9500 . ?
C8C C9C 1.37(2) . ?
C9B H9B 0.9500 . ?
C9B C10B 1.37(3) . ?
C9C H9C 0.9500 . ?
C9C C10C 1.40(3) . ?
C10B C11B 1.39(3) . ?
C10B C12B 1.39(4) . ?
C10C C11C 1.38(3) . ?
C10C C12C 1.48(2) . ?
C10D C11D 1.3900 . ?
C10D C9D 1.3900 . ?
C10D C12D 1.48(2) . ?
C11D H11D 0.9500 . ?
C11D C6D 1.3900 . ?
C6D C7D 1.3900 . ?
C7D C8D 1.3900 . ?
C8D H8D 0.9500 . ?
C8D C9D 1.3900 . ?
C9D H9D 0.9500 . ?
C11B H11B 0.9500 . ?
C11C H11C 0.9500 . ?
P1 F1 1.565(17) . ?
P1 F2 1.583(17) . ?
P1 F3 1.45(2) . ?
P1 F4 1.508(17) . ?
P1 F5 1.54(2) . ?
P1 F6 1.530(19) . ?

loop_
_geom_torsion_atom_site_label_1
_geom_torsion_atom_site_label_2
_geom_torsion_atom_site_label_3
_geom_torsion_atom_site_label_4
_geom_torsion
_geom_torsion_site_symmetry_1
_geom_torsion_site_symmetry_2
_geom_torsion_site_symmetry_3
_geom_torsion_site_symmetry_4
_geom_torsion_publ_flag
Cu1 S2D C7D C6D 79.8(11) . . . . ?
Cu1 S2D C7D C8D -104.5(10) . . . . ?
Cu2 S2C C7C C6C -57.8(14) . . . . ?
Cu2 S2C C7C C8C 118.5(13) . . . . ?
Cu2 S2D C7D C6D 20.0(10) . . . . ?
Cu2 S2D C7D C6D 159.7(9) 2_665 . . . ?
Cu2 S2D C7D C8D -164.3(10) . . . . ?
Cu2 S2D C7D C8D -24.6(11) 2_665 . . . ?
Cu2 N1D C5D C4D -22(2) . . . . ?
Cu2 N1D C6D C11D 157.6(9) . . . . ?
Cu2 N1D C6D C7D -20.9(17) . . . . ?
Cu3 S2A C7A C6A -64.3(8) 2_665 . . . ?
Cu3 S2A C7A C8A 122.7(6) 2_665 . . . ?
Cu3 S2B C7B C6B 15.3(15) . . . . ?
Cu3 S2B C7B C8B -161.9(16) . . . . ?
Cu3 S2C C7C C6C 154.2(12) . . . . ?
Cu3 S2C C7C C8C -29.6(14) . . . . ?
Cu3 N1B C5B C4B -16(3) . . . . ?
Cu3 N1B C6B C7B -28(2) . . . . ?
Cu3 N1B C6B C11B 147.3(16) . . . . ?
Cu4 S2A C7A C6A 147.8(7) . . . . ?
Cu4 S2A C7A C8A -25.2(7) . . . . ?
Cu4 S2C C7C C6C 18.3(13) . . . . ?
Cu4 S2C C7C C8C -165.5(13) . . . . ?
Cu4 S2D C7D C6D -57.0(11) . . . . ?
Cu4 S2D C7D C8D 118.8(9) . . . . ?
Cu4 N1C C5C C4C -19(3) . . . . ?
Cu4 N1C C6C C7C -22.8(18) . . . . ?
Cu4 N1C C6C C11C 149.7(13) . . . . ?
Cu5 S2A C7A C6A 11.5(7) . . . . ?
Cu5 S2A C7A C8A -161.5(6) . . . . ?
Cu5 S2B C7B C6B -61.2(16) 3_565 . . . ?
Cu5 S2B C7B C6B 152.7(14) . . . . ?
Cu5 S2B C7B C8B -24.5(17) . . . . ?
Cu5 S2B C7B C8B 121.6(15) 3_565 . . . ?
Cu5 N1A C5A C4A -24(2) . . . . ?
Cu5 N1A C6A C7A -33.7(14) . . . . ?
Cu5 N1A C6A C11A 148.1(8) . . . . ?
Cu6 S2A C7A C6A 71.1(8) . . . . ?
Cu6 S2A C7A C8A -101.9(6) . . . . ?
Cu6 S2B C7B C6B 74.1(15) . . . . ?
Cu6 S2B C7B C8B -103.2(16) . . . . ?
Cu6 S2C C7C C6C 78.9(13) . . . . ?
Cu6 S2C C7C C8C -104.8(13) . . . . ?
S1A C1A C2A C3A 4(3) . . . . ?
S1A C4A C5A N1A -10(3) . . . . ?
S1B C1B C2B C3B 5(3) . . . . ?
S1B C4B C5B N1B -16(3) . . . . ?
S1C C1C C2C C3C 2(5) . . . . ?
S1C C4C C5C N1C -6(3) . . . . ?
S1D C1D C2D C3D 0(2) . . . . ?
S1D C4D C5D N1D -13(3) . . . . ?
S2A C7A C8A C9A 173.4(9) . . . . ?
S2B C7B C8B C9B -180.0(19) . . . . ?
S2C C7C C8C C9C 179.5(16) . . . . ?
S2D C7D C8D C9D -175.8(13) . . . . ?
N1A C6A C7A S2A 9.2(13) . . . . ?
N1A C6A C7A C8A -178.2(12) . . . . ?
N1A C6A C11A C10A 178.2(12) . . . . ?
N1B C6B C7B S2B 2(3) . . . . ?
N1B C6B C7B C8B 179.1(19) . . . . ?
N1B C6B C11B C10B 179(2) . . . . ?
N1C C6C C7C S2C -3(2) . . . . ?
N1C C6C C7C C8C -179.4(15) . . . . ?
N1C C6C C11C C10C -178.6(18) . . . . ?
N1D C6D C7D S2D -6.0(17) . . . . ?
N1D C6D C7D C8D 178.4(17) . . . . ?
C1A S1A C4A C3A -1.6(17) . . . . ?
C1A S1A C4A C5A -176.6(18) . . . . ?
C1A C2A C3A C4A -5(3) . . . . ?
C1B S1B C4B C3B 0.8(19) . . . . ?
C1B S1B C4B C5B -176.0(17) . . . . ?
C1B C2B C3B C4B -4(3) . . . . ?
C1C S1C C4C C3C 3(2) . . . . ?
C1C S1C C4C C5C -179(2) . . . . ?
C1C C2C C3C C4C 1(5) . . . . ?
C1D S1D C4D C3D -1.0(15) . . . . ?
C1D S1D C4D C5D -175.7(17) . . . . ?
C1D C2D C3D C4D -1(3) . . . . ?
C2A C3A C4A S1A 4(2) . . . . ?
C2A C3A C4A C5A 179(2) . . . . ?
C2B C3B C4B S1B 2(3) . . . . ?
C2B C3B C4B C5B 178(2) . . . . ?
C2C C3C C4C S1C -3(4) . . . . ?
C2C C3C C4C C5C 180(3) . . . . ?
C2D C3D C4D S1D 1(2) . . . . ?
C2D C3D C4D C5D 176.3(17) . . . . ?
C3A C4A C5A N1A 175.4(17) . . . . ?
C3B C4B C5B N1B 168(2) . . . . ?
C3C C4C C5C N1C 171(3) . . . . ?
C3D C4D C5D N1D 173.1(16) . . . . ?
C4A S1A C1A C2A -1(2) . . . . ?
C4B S1B C1B C2B -3(2) . . . . ?
C4C S1C C1C C2C -3(3) . . . . ?
C4D S1D C1D C2D 0.5(17) . . . . ?
C5A N1A C6A C7A 136.4(13) . . . . ?
C5A N1A C6A C11A -41.8(17) . . . . ?
C5B N1B C6B C7B 142.5(19) . . . . ?
C5B N1B C6B C11B -43(2) . . . . ?
C5C N1C C6C C7C 149.1(16) . . . . ?
C5C N1C C6C C11C -38(2) . . . . ?
C5D N1D C6D C11D -36.0(18) . . . . ?
C5D N1D C6D C7D 145.5(14) . . . . ?
C6A N1A C5A C4A 167.6(14) . . . . ?
C6A C7A C8A C9A 0.0 . . . . ?
C7A C6A C11A C10A 0.0 . . . . ?
C7A C8A C9A C10A 0.0 . . . . ?
C8A C9A C10A C11A 0.0 . . . . ?
C8A C9A C10A C12A -169.7(18) . . . . ?
C9A C10A C11A C6A 0.0 . . . . ?
C9A C10A C12A F1A -45(3) . . . . ?
C9A C10A C12A F2A -161(4) . . . . ?
C9A C10A C12A F3A 64(4) . . . . ?
C9A C10A C12A F4A 12(4) . . . . ?
C9A C10A C12A F5A -122(2) . . . . ?
C9A C10A C12A F6A 140.3(18) . . . . ?
C11A C6A C7A S2A -172.7(10) . . . . ?
C11A C6A C7A C8A 0.0 . . . . ?
C11A C10A C12A F1A 145(3) . . . . ?
C11A C10A C12A F2A 30(5) . . . . ?
C11A C10A C12A F3A -106(4) . . . . ?
C11A C10A C12A F4A -157(3) . . . . ?
C11A C10A C12A F5A 68(3) . . . . ?
C11A C10A C12A F6A -29(2) . . . . ?
C6B N1B C5B C4B 174.7(17) . . . . ?
C6B C7B C8B C9B 3(3) . . . . ?
C6C N1C C5C C4C 170.0(19) . . . . ?
C6C C7C C8C C9C -4(3) . . . . ?
C7B C6B C11B C10B -6(3) . . . . ?
C7B C8B C9B C10B -8(4) . . . . ?
C7C C6C C11C C10C -6(3) . . . . ?
C7C C8C C9C C10C -2(3) . . . . ?
C8B C9B C10B C11B 6(4) . . . . ?
C8B C9B C10B C12B -173(3) . . . . ?
C8C C9C C10C C11C 4(3) . . . . ?
C8C C9C C10C C12C -174.8(19) . . . . ?
C9B C10B C11B C6B 1(4) . . . . ?
C9B C10B C12B F1B 98(4) . . . . ?
C9B C10B C12B F2B -12(5) . . . . ?
C9B C10B C12B F3B -143(4) . . . . ?
C9B C10B C12B F4B -165(6) . . . . ?
C9B C10B C12B F5B 30(12) . . . . ?
C9B C10B C12B F6B -79(5) . . . . ?
C9C C10C C11C C6C -1(3) . . . . ?
C9C C10C C12C F1C 179(3) . . . . ?
C9C C10C C12C F2C -53(4) . . . . ?
C9C C10C C12C F3C 65(3) . . . . ?
C9C C10C C12C F4C 146(4) . . . . ?
C9C C10C C12C F5C -100(4) . . . . ?
C9C C10C C12C F6C 17(4) . . . . ?
C10D C11D C6D N1D -178.5(16) . . . . ?
C10D C11D C6D C7D 0.0 . . . . ?
C11D C10D C9D C8D 0.0 . . . . ?
C11D C10D C12D F1D 72(3) . . . . ?
C11D C10D C12D F2D -48(3) . . . . ?
C11D C10D C12D F3D -169(3) . . . . ?
C11D C10D C12D F4D 129(4) . . . . ?
C11D C10D C12D F5D 36(6) . . . . ?
C11D C10D C12D F6D -122(4) . . . . ?
C11D C6D C7D S2D 175.6(13) . . . . ?
C11D C6D C7D C8D 0.0 . . . . ?
C6D N1D C5D C4D 173.2(15) . . . . ?
C6D C7D C8D C9D 0.0 . . . . ?
C7D C8D C9D C10D 0.0 . . . . ?
C9D C10D C11D C6D 0.0 . . . . ?
C9D C10D C12D F1D -107(3) . . . . ?
C9D C10D C12D F2D 134(2) . . . . ?
C9D C10D C12D F3D 13(4) . . . . ?
C9D C10D C12D F4D -50(4) . . . . ?
C9D C10D C12D F5D -143(6) . . . . ?
C9D C10D C12D F6D 59(5) . . . . ?
C11B C6B C7B S2B -172.9(15) . . . . ?
C11B C6B C7B C8B 4(3) . . . . ?
C11B C10B C12B F1B -81(3) . . . . ?
C11B C10B C12B F2B 169(3) . . . . ?
C11B C10B C12B F3B 38(5) . . . . ?
C11B C10B C12B F4B 16(7) . . . . ?
C11B C10B C12B F5B -149(10) . . . . ?
C11B C10B C12B F6B 102(4) . . . . ?
C11C C6C C7C S2C -175.9(13) . . . . ?
C11C C6C C7C C8C 8(2) . . . . ?
C11C C10C C12C F1C 0(4) . . . . ?
C11C C10C C12C F2C 128(3) . . . . ?
C11C C10C C12C F3C -115(3) . . . . ?
C11C C10C C12C F4C -33(5) . . . . ?
C11C C10C C12C F5C 81(4) . . . . ?
C11C C10C C12C F6C -162(4) . . . . ?
C12A C10A C11A C6A 169.1(18) . . . . ?
C12B C10B C11B C6B 180(3) . . . . ?
C12C C10C C11C C6C 178.7(18) . . . . ?
C12D C10D C11D C6D -179(2) . . . . ?
C12D C10D C9D C8D 179(3) . . . . ?

loop_
_twin_individual_id
_twin_individual_mass_fraction_refined
1 0.92(5)
2 0.08(5)
